data_7004531
loop_
_publ_author_name
'Zi, Guofu'
'Wang, Qiuwen'
'Xiang, Li'
'Song, Haibin'

_publ_section_title
;
 Lanthanide and group 4 metal complexes with new chiral biaryl-based
 NNO-donor ligands
;
_journal_issue 43
_journal_name_full 'Dalton Transactions'
_journal_page_first 5930
_journal_page_last 5944
_journal_paper_doi 10.1039/b808238c
_journal_year 2008
_chemical_absolute_configuration rmad
_chemical_formula_moiety 'C70 H84 N5 O2 Si2 Yb'
_chemical_formula_sum 'C70 H84 N5 O2 Si2 Yb'
_chemical_formula_weight 1256.64
_chemical_name_systematic
;
?
;
_space_group_IT_number 19
_symmetry_cell_setting orthorhombic
_symmetry_space_group_name_Hall 'P 2ac 2ab'
_symmetry_space_group_name_H-M 'P 21 21 21'
_atom_sites_solution_hydrogens geom
_atom_sites_solution_primary direct
_atom_sites_solution_secondary difmap
_audit_creation_method SHELXL-97
_cell_angle_alpha 90.00
_cell_angle_beta 90.00
_cell_angle_gamma 90.00
_cell_formula_units_Z 4
_cell_length_a 11.7812(5)
_cell_length_b 13.4201(4)
_cell_length_c 40.2693(11)
_cell_measurement_reflns_used 12999
_cell_measurement_temperature 113(2)
_cell_measurement_theta_max 28.0
_cell_measurement_theta_min 1.5
_cell_volume 6366.8(4)
_computing_cell_refinement CrystalClear
_computing_data_collection CrystalClear
_computing_data_reduction CrystalClear
_computing_publication_material 'CrystalStructure 3.7.0'
_computing_structure_refinement 'SHELXL-97 (Sheldrick, 1997)'
_computing_structure_solution 'SHELXS-97 (Sheldrick, 1990)'
_diffrn_ambient_temperature 113(2)
_diffrn_detector_area_resol_mean 14.63
_diffrn_measured_fraction_theta_full 0.990
_diffrn_measured_fraction_theta_max 0.990
_diffrn_measurement_device_type 'Rigaku Saturn'
_diffrn_measurement_method \w
_diffrn_radiation_monochromator confocal
_diffrn_radiation_source 'rotating anode'
_diffrn_radiation_type MoK\a
_diffrn_radiation_wavelength 0.71070
_diffrn_reflns_av_R_equivalents 0.0670
_diffrn_reflns_av_sigmaI/netI 0.0840
_diffrn_reflns_limit_h_max 15
_diffrn_reflns_limit_h_min -15
_diffrn_reflns_limit_k_max 17
_diffrn_reflns_limit_k_min -17
_diffrn_reflns_limit_l_max 52
_diffrn_reflns_limit_l_min -53
_diffrn_reflns_number 53730
_diffrn_reflns_theta_full 27.91
_diffrn_reflns_theta_max 27.91
_diffrn_reflns_theta_min 1.60
_diffrn_standards_decay_% 0
_diffrn_standards_interval_count 0
_diffrn_standards_interval_time 0
_diffrn_standards_number 0
_exptl_absorpt_coefficient_mu 1.554
_exptl_absorpt_correction_T_max 0.7891
_exptl_absorpt_correction_T_min 0.7067
_exptl_absorpt_correction_type multi-scan
_exptl_absorpt_process_details crystalclear
_exptl_crystal_colour yellow
_exptl_crystal_density_diffrn 1.311
_exptl_crystal_density_method 'not measured'
_exptl_crystal_description block
_exptl_crystal_F_000 2612
_exptl_crystal_size_max 0.24
_exptl_crystal_size_mid 0.20
_exptl_crystal_size_min 0.16
_refine_diff_density_max 1.203
_refine_diff_density_min -1.641
_refine_diff_density_rms 0.166
_refine_ls_abs_structure_details 'Flack H D (1983), Acta Cryst. A39, 876-881'
_refine_ls_abs_structure_Flack 0.007(8)
_refine_ls_extinction_method none
_refine_ls_goodness_of_fit_ref 1.085
_refine_ls_hydrogen_treatment constr
_refine_ls_matrix_type full
_refine_ls_number_parameters 715
_refine_ls_number_reflns 14944
_refine_ls_number_restraints 60
_refine_ls_restrained_S_all 1.091
_refine_ls_R_factor_all 0.0499
_refine_ls_R_factor_gt 0.0445
_refine_ls_shift/su_max 0.004
_refine_ls_shift/su_mean 0.001
_refine_ls_structure_factor_coef Fsqd
_refine_ls_weighting_details 'calc w=1/[\s^2^(Fo^2^)+(0.0683P)^2^+0.0000P] where P=(Fo^2^+2Fc^2^)/3'
_refine_ls_weighting_scheme calc
_refine_ls_wR_factor_gt 0.1157
_refine_ls_wR_factor_ref 0.1404
_reflns_number_gt 14095
_reflns_number_total 14944
_reflns_threshold_expression >2sigma(I)
_cod_data_source_file b808238c.txt
_cod_data_source_block 9
_cod_database_code 7004531

loop_
_symmetry_equiv_pos_as_xyz
'x, y, z'
'x+1/2, -y+1/2, -z'
'-x, y+1/2, -z+1/2'
'-x+1/2, -y, z+1/2'

loop_
_atom_site_label
_atom_site_type_symbol
_atom_site_fract_x
_atom_site_fract_y
_atom_site_fract_z
_atom_site_U_iso_or_equiv
_atom_site_adp_type
_atom_site_occupancy
_atom_site_symmetry_multiplicity
_atom_site_calc_flag
_atom_site_refinement_flags
_atom_site_disorder_assembly
_atom_site_disorder_group
Yb1 Yb 0.651213(19) 0.075760(18) 0.863290(5) 0.01684(7) Uani 1 1 d . . .
Si1 Si 0.57385(14) 0.22252(14) 0.79852(4) 0.0234(4) Uani 1 1 d . . .
Si2 Si 0.38305(14) 0.15408(13) 0.84206(4) 0.0222(3) Uani 1 1 d . . .
N1 N 0.6371(4) -0.0826(4) 0.89072(10) 0.0211(9) Uani 1 1 d . . .
N2 N 0.5636(4) 0.0957(4) 0.91489(11) 0.0236(11) Uani 1 1 d . . .
N3 N 0.7683(4) 0.2144(4) 0.88240(10) 0.0182(9) Uani 1 1 d . . .
N4 N 0.8416(4) 0.0344(4) 0.85606(10) 0.0208(9) Uani 1 1 d . . .
N5 N 0.5228(4) 0.1569(4) 0.83255(11) 0.0203(10) Uani 1 1 d . . .
O1 O 0.6493(3) -0.0462(3) 0.81677(8) 0.0196(7) Uani 1 1 d . . .
O2 O 1.0022(4) 0.4296(4) 0.91025(10) 0.0358(11) Uani 1 1 d . . .
C1 C 0.5431(5) -0.1882(4) 0.83503(12) 0.0208(11) Uani 1 1 d . . .
C2 C 0.5490(5) -0.1040(4) 0.81614(13) 0.0212(12) Uani 1 1 d . . .
C3 C 0.4552(5) -0.0728(5) 0.79733(12) 0.0203(10) Uani 1 1 d . . .
H3 H 0.4595 -0.0148 0.7839 0.024 Uiso 1 1 calc R . .
C4 C 0.3588(5) -0.1269(5) 0.79879(13) 0.0254(12) Uani 1 1 d . . .
H4 H 0.2967 -0.1084 0.7850 0.030 Uiso 1 1 calc R . .
C5 C 0.3469(5) -0.2086(4) 0.81967(12) 0.0207(11) Uani 1 1 d . . .
C6 C 0.4389(5) -0.2416(4) 0.83814(13) 0.0192(11) Uani 1 1 d . . .
C7 C 0.4324(5) -0.3299(5) 0.86213(16) 0.0295(13) Uani 1 1 d . . .
H7A H 0.5016 -0.3711 0.8598 0.035 Uiso 1 1 calc R . .
H7B H 0.4296 -0.3047 0.8852 0.035 Uiso 1 1 calc R . .
C8 C 0.3294(6) -0.3937(5) 0.85568(19) 0.0400(18) Uani 1 1 d . . .
H8A H 0.3188 -0.4400 0.8746 0.048 Uiso 1 1 calc R . .
H8B H 0.3427 -0.4342 0.8355 0.048 Uiso 1 1 calc R . .
C9 C 0.2192(6) -0.3315(6) 0.85094(18) 0.0373(17) Uani 1 1 d . . .
H9A H 0.1535 -0.3765 0.8476 0.045 Uiso 1 1 calc R . .
H9B H 0.2047 -0.2905 0.8709 0.045 Uiso 1 1 calc R . .
C10 C 0.2339(5) -0.2647(5) 0.82084(15) 0.0276(13) Uani 1 1 d . . .
H10A H 0.1713 -0.2155 0.8205 0.033 Uiso 1 1 calc R . .
H10B H 0.2271 -0.3060 0.8006 0.033 Uiso 1 1 calc R . .
C11 C 0.6527(5) -0.2257(4) 0.85302(13) 0.0192(11) Uani 1 1 d . . .
C12 C 0.6914(5) -0.1758(4) 0.88047(13) 0.0169(11) Uani 1 1 d . . .
C13 C 0.7848(5) -0.2098(5) 0.89714(13) 0.0241(13) Uani 1 1 d . . .
H13 H 0.8127 -0.1758 0.9161 0.029 Uiso 1 1 calc R . .
C14 C 0.8378(5) -0.2956(5) 0.88546(13) 0.0234(12) Uani 1 1 d . . .
H14 H 0.9001 -0.3213 0.8977 0.028 Uiso 1 1 calc R . .
C15 C 0.8049(5) -0.3455(5) 0.85702(14) 0.0233(12) Uani 1 1 d . . .
C16 C 0.7101(5) -0.3094(5) 0.84004(14) 0.0216(12) Uani 1 1 d . . .
C17 C 0.6711(6) -0.3585(5) 0.80837(14) 0.0278(14) Uani 1 1 d . . .
H17A H 0.6513 -0.3061 0.7921 0.033 Uiso 1 1 calc R . .
H17B H 0.6015 -0.3973 0.8130 0.033 Uiso 1 1 calc R . .
C18 C 0.7589(5) -0.4271(5) 0.79308(13) 0.0267(12) Uani 1 1 d . . .
H18A H 0.8216 -0.3872 0.7835 0.032 Uiso 1 1 calc R . .
H18B H 0.7239 -0.4666 0.7750 0.032 Uiso 1 1 calc R . .
C19 C 0.8052(6) -0.4965(5) 0.81973(15) 0.0294(14) Uani 1 1 d . . .
H19A H 0.8576 -0.5456 0.8097 0.035 Uiso 1 1 calc R . .
H19B H 0.7422 -0.5332 0.8304 0.035 Uiso 1 1 calc R . .
C20 C 0.8683(5) -0.4336(5) 0.84553(14) 0.0295(13) Uani 1 1 d . . .
H20A H 0.8859 -0.4761 0.8650 0.035 Uiso 1 1 calc R . .
H20B H 0.9412 -0.4113 0.8359 0.035 Uiso 1 1 calc R . .
C21 C 0.7197(5) -0.0640(6) 0.78821(14) 0.0292(14) Uani 1 1 d . . .
H21A H 0.7375 -0.1352 0.7867 0.044 Uiso 1 1 calc R . .
H21B H 0.7902 -0.0259 0.7903 0.044 Uiso 1 1 calc R . .
H21C H 0.6793 -0.0432 0.7681 0.044 Uiso 1 1 calc R . .
C22 C 0.5993(5) -0.0795(5) 0.92083(12) 0.0220(11) Uani 1 1 d . . .
H22 H 0.6016 -0.1377 0.9343 0.026 Uiso 1 1 calc R . .
C23 C 0.5545(6) 0.0100(4) 0.93385(13) 0.0241(12) Uani 1 1 d . . .
C24 C 0.4968(6) 0.0300(5) 0.96382(15) 0.0324(15) Uani 1 1 d . . .
H24 H 0.4775 -0.0165 0.9807 0.039 Uiso 1 1 calc R . .
C25 C 0.4744(6) 0.1308(5) 0.96352(15) 0.0316(15) Uani 1 1 d . . .
H25 H 0.4396 0.1678 0.9809 0.038 Uiso 1 1 calc R . .
C26 C 0.5113(5) 0.1685(5) 0.93366(14) 0.0263(13) Uani 1 1 d . . .
H26 H 0.5020 0.2358 0.9268 0.032 Uiso 1 1 calc R . .
C27 C 0.8987(5) 0.3042(5) 0.93801(13) 0.0237(12) Uani 1 1 d . . .
C28 C 1.0056(5) 0.3457(5) 0.92969(13) 0.0215(12) Uani 1 1 d . . .
C29 C 1.1048(5) 0.2978(6) 0.94006(16) 0.0347(16) Uani 1 1 d . . .
H29 H 1.1763 0.3246 0.9338 0.042 Uiso 1 1 calc R . .
C30 C 1.1013(5) 0.2147(6) 0.9587(2) 0.0431(19) Uani 1 1 d . A .
H30 H 1.1702 0.1831 0.9649 0.052 Uiso 1 1 calc R . .
C31 C 0.9962(7) 0.1734(5) 0.9692(2) 0.048(2) Uani 1 1 d D . .
C32 C 0.8944(5) 0.2189(5) 0.95857(13) 0.0259(13) Uani 1 1 d . A .
C33 C 0.7826(6) 0.1765(5) 0.96857(15) 0.0352(16) Uani 1 1 d D . .
H33A H 0.7460 0.1457 0.9499 0.042 Uiso 0.546(11) 1 d PR A 1
H33B H 0.7345 0.2288 0.9767 0.042 Uiso 0.546(11) 1 d PR A 1
H33C H 0.7409 0.1623 0.9486 0.042 Uiso 0.454(11) 1 d PR A 2
H33D H 0.7423 0.2282 0.9801 0.042 Uiso 0.454(11) 1 d PR A 2
C34 C 0.8034(11) 0.0993(10) 0.9960(3) 0.034(3) Uani 0.546(11) 1 d PD A 1
H34A H 0.8291 0.1336 1.0164 0.041 Uiso 0.546(11) 1 calc PR A 1
H34B H 0.7314 0.0644 1.0011 0.041 Uiso 0.546(11) 1 calc PR A 1
C35 C 0.8924(9) 0.0236(7) 0.9854(4) 0.046(4) Uani 0.546(11) 1 d PD A 1
H35A H 0.8737 -0.0024 0.9630 0.055 Uiso 0.546(11) 1 calc PR A 1
H35B H 0.8931 -0.0331 1.0011 0.055 Uiso 0.546(11) 1 calc PR A 1
C36 C 1.0097(9) 0.0732(8) 0.9847(3) 0.039(3) Uani 0.546(11) 1 d PDU A 1
H36A H 1.0397 0.0799 1.0075 0.047 Uiso 0.546(11) 1 calc PR A 1
H36B H 1.0634 0.0323 0.9716 0.047 Uiso 0.546(11) 1 calc PR A 1
C34' C 0.7777(12) 0.0828(11) 0.9906(4) 0.034(3) Uani 0.454(11) 1 d PD A 2
H34C H 0.7889 0.0223 0.9770 0.041 Uiso 0.454(11) 1 calc PR A 2
H34D H 0.7029 0.0782 1.0017 0.041 Uiso 0.454(11) 1 calc PR A 2
C35' C 0.8731(10) 0.0918(11) 1.0167(3) 0.038(4) Uani 0.454(11) 1 d PD A 2
H35C H 0.8721 0.0338 1.0319 0.045 Uiso 0.454(11) 1 calc PR A 2
H35D H 0.8633 0.1532 1.0300 0.045 Uiso 0.454(11) 1 calc PR A 2
C36' C 0.9867(10) 0.0956(11) 0.9970(3) 0.039(3) Uani 0.454(11) 1 d PDU A 2
H36C H 1.0489 0.1078 1.0130 0.047 Uiso 0.454(11) 1 calc PR A 2
H36D H 0.9997 0.0290 0.9871 0.047 Uiso 0.454(11) 1 calc PR A 2
C37 C 0.7911(5) 0.3512(4) 0.92411(13) 0.0202(11) Uani 1 1 d . . .
C38 C 0.7336(5) 0.3061(4) 0.89774(13) 0.0172(11) Uani 1 1 d . . .
C39 C 0.6348(5) 0.3485(4) 0.88555(13) 0.0207(11) Uani 1 1 d . . .
H39 H 0.5940 0.3172 0.8681 0.025 Uiso 1 1 calc R . .
C40 C 0.5959(5) 0.4378(5) 0.89924(13) 0.0213(12) Uani 1 1 d . . .
H40 H 0.5284 0.4673 0.8909 0.026 Uiso 1 1 calc R . .
C41 C 0.6544(6) 0.4843(4) 0.92495(13) 0.0251(12) Uani 1 1 d . . .
C42 C 0.7512(5) 0.4407(5) 0.93758(13) 0.0241(13) Uani 1 1 d . . .
C43 C 0.8111(6) 0.4898(5) 0.96671(14) 0.0268(13) Uani 1 1 d . . .
H43A H 0.8940 0.4800 0.9642 0.032 Uiso 1 1 calc R . .
H43B H 0.7874 0.4561 0.9874 0.032 Uiso 1 1 calc R . .
C44 C 0.7872(6) 0.6010(5) 0.97001(15) 0.0325(15) Uani 1 1 d . . .
H44A H 0.8194 0.6256 0.9912 0.039 Uiso 1 1 calc R . .
H44B H 0.8250 0.6371 0.9516 0.039 Uiso 1 1 calc R . .
C45 C 0.6640(7) 0.6221(5) 0.96919(14) 0.0339(15) Uani 1 1 d . . .
H45A H 0.6520 0.6947 0.9719 0.041 Uiso 1 1 calc R . .
H45B H 0.6272 0.5883 0.9882 0.041 Uiso 1 1 calc R . .
C46 C 0.6070(5) 0.5878(5) 0.93698(14) 0.0271(13) Uani 1 1 d . . .
H46A H 0.6199 0.6383 0.9195 0.033 Uiso 1 1 calc R . .
H46B H 0.5241 0.5823 0.9406 0.033 Uiso 1 1 calc R . .
C47 C 1.1050(6) 0.4762(7) 0.90265(19) 0.047(2) Uani 1 1 d . . .
H47A H 1.1489 0.4860 0.9231 0.070 Uiso 1 1 calc R . .
H47B H 1.0900 0.5410 0.8923 0.070 Uiso 1 1 calc R . .
H47C H 1.1483 0.4344 0.8872 0.070 Uiso 1 1 calc R . .
C48 C 0.8738(5) 0.2002(5) 0.87614(13) 0.0238(13) Uani 1 1 d . . .
H48 H 0.9254 0.2531 0.8805 0.029 Uiso 1 1 calc R . .
C49 C 0.9168(5) 0.1117(4) 0.86334(14) 0.0222(11) Uani 1 1 d . . .
C50 C 1.0340(5) 0.0774(5) 0.86035(14) 0.0257(12) Uani 1 1 d . . .
H50 H 1.1017 0.1133 0.8649 0.031 Uiso 1 1 calc R . .
C51 C 1.0232(5) -0.0189(5) 0.84935(15) 0.0274(13) Uani 1 1 d . . .
H51 H 1.0845 -0.0617 0.8437 0.033 Uiso 1 1 calc R . .
C52 C 0.9119(6) -0.0437(5) 0.84772(15) 0.0289(14) Uani 1 1 d . . .
H52 H 0.8852 -0.1079 0.8415 0.035 Uiso 1 1 calc R . .
C53 C 0.7341(5) 0.2328(5) 0.79919(14) 0.0286(14) Uani 1 1 d . . .
H53A H 0.7564 0.2921 0.8118 0.043 Uiso 1 1 calc R . .
H53B H 0.7626 0.2384 0.7764 0.043 Uiso 1 1 calc R . .
H53C H 0.7664 0.1733 0.8097 0.043 Uiso 1 1 calc R . .
C54 C 0.5401(6) 0.1625(5) 0.75728(14) 0.0313(14) Uani 1 1 d . . .
H54A H 0.5907 0.1056 0.7537 0.047 Uiso 1 1 calc R . .
H54B H 0.5509 0.2112 0.7394 0.047 Uiso 1 1 calc R . .
H54C H 0.4611 0.1396 0.7573 0.047 Uiso 1 1 calc R . .
C55 C 0.5164(7) 0.3540(6) 0.79615(17) 0.0398(18) Uani 1 1 d . . .
H55A H 0.4339 0.3518 0.7933 0.060 Uiso 1 1 calc R . .
H55B H 0.5508 0.3886 0.7772 0.060 Uiso 1 1 calc R . .
H55C H 0.5348 0.3896 0.8167 0.060 Uiso 1 1 calc R . .
C56 C 0.3503(5) 0.0418(5) 0.86913(14) 0.0264(12) Uani 1 1 d . . .
H56A H 0.4016 -0.0130 0.8633 0.040 Uiso 1 1 calc R . .
H56B H 0.2716 0.0209 0.8655 0.040 Uiso 1 1 calc R . .
H56C H 0.3608 0.0596 0.8925 0.040 Uiso 1 1 calc R . .
C57 C 0.2872(5) 0.1484(5) 0.80437(14) 0.0293(14) Uani 1 1 d . . .
H57A H 0.2985 0.2082 0.7908 0.044 Uiso 1 1 calc R . .
H57B H 0.2079 0.1450 0.8116 0.044 Uiso 1 1 calc R . .
H57C H 0.3056 0.0891 0.7912 0.044 Uiso 1 1 calc R . .
C58 C 0.3342(5) 0.2694(5) 0.86437(16) 0.0294(13) Uani 1 1 d . . .
H58A H 0.3810 0.2797 0.8842 0.044 Uiso 1 1 calc R . .
H58B H 0.2546 0.2614 0.8709 0.044 Uiso 1 1 calc R . .
H58C H 0.3414 0.3270 0.8496 0.044 Uiso 1 1 calc R . .
C59 C 0.0996(4) 0.3709(3) 0.79546(11) 0.088(4) Uani 1 1 d G . .
H59 H 0.1354 0.3388 0.8137 0.105 Uiso 1 1 calc R . .
C60 C 0.0335(5) 0.3160(4) 0.77351(11) 0.074(3) Uani 1 1 d G . .
H60 H 0.0241 0.2463 0.7767 0.088 Uiso 1 1 calc R . .
C61 C -0.0190(3) 0.3629(4) 0.74684(10) 0.067(3) Uani 1 1 d G . .
H61 H -0.0642 0.3254 0.7318 0.080 Uiso 1 1 calc R . .
C62 C -0.0053(4) 0.4648(4) 0.74214(9) 0.090(5) Uani 1 1 d G . .
H62 H -0.0411 0.4969 0.7239 0.108 Uiso 1 1 calc R . .
C63 C 0.0608(4) 0.5198(4) 0.76409(8) 0.075(3) Uani 1 1 d G . .
H63 H 0.0702 0.5894 0.7609 0.089 Uiso 1 1 calc R . .
C64 C 0.1133(3) 0.4728(4) 0.79076(8) 0.062(3) Uani 1 1 d G . .
H64 H 0.1585 0.5103 0.8058 0.075 Uiso 1 1 calc R . .
C65 C 0.3031(5) 0.7471(5) 0.95082(11) 0.075(3) Uani 1 1 d GU . .
H65 H 0.3800 0.7283 0.9541 0.090 Uiso 1 1 calc R . .
C66 C 0.2161(5) 0.6858(4) 0.96214(9) 0.083(3) Uani 1 1 d GU . .
H66 H 0.2336 0.6252 0.9732 0.100 Uiso 1 1 calc R . .
C67 C 0.1036(5) 0.7133(5) 0.95729(9) 0.079(3) Uani 1 1 d GU . .
H67 H 0.0442 0.6714 0.9650 0.095 Uiso 1 1 calc R . .
C68 C 0.0780(5) 0.8020(5) 0.94112(11) 0.086(3) Uani 1 1 d GU . .
H68 H 0.0011 0.8208 0.9378 0.103 Uiso 1 1 calc R . .
C69 C 0.1649(6) 0.8632(4) 0.92980(11) 0.091(4) Uani 1 1 d GU . .
H69 H 0.1474 0.9239 0.9187 0.109 Uiso 1 1 calc R . .
C70 C 0.2775(5) 0.8358(4) 0.93465(11) 0.079(3) Uani 1 1 d GU . .
H70 H 0.3369 0.8776 0.9269 0.095 Uiso 1 1 calc R . .

loop_
_atom_site_aniso_label
_atom_site_aniso_U_11
_atom_site_aniso_U_22
_atom_site_aniso_U_33
_atom_site_aniso_U_23
_atom_site_aniso_U_13
_atom_site_aniso_U_12
Yb1 0.01602(11) 0.01794(13) 0.01657(10) -0.00118(9) 0.00041(9) -0.00050(10)
Si1 0.0262(9) 0.0226(9) 0.0215(7) 0.0034(6) -0.0021(6) -0.0039(7)
Si2 0.0187(8) 0.0235(9) 0.0245(7) -0.0012(6) -0.0021(6) 0.0016(7)
N1 0.023(2) 0.019(2) 0.0210(19) -0.0010(18) -0.0004(17) -0.003(2)
N2 0.024(2) 0.024(3) 0.022(2) -0.0019(19) 0.0022(18) 0.000(2)
N3 0.020(2) 0.017(3) 0.0175(19) -0.0015(17) -0.0016(17) -0.009(2)
N4 0.012(2) 0.024(3) 0.026(2) -0.0021(18) 0.0038(17) 0.003(2)
N5 0.024(3) 0.018(3) 0.019(2) -0.0019(17) -0.0051(18) -0.003(2)
O1 0.0169(18) 0.021(2) 0.0211(16) -0.0013(14) 0.0067(15) 0.0001(17)
O2 0.024(2) 0.048(3) 0.035(2) 0.010(2) -0.0070(17) -0.016(2)
C1 0.021(3) 0.024(3) 0.018(2) -0.003(2) 0.001(2) -0.003(2)
C2 0.026(3) 0.018(3) 0.020(2) -0.0042(19) 0.000(2) 0.004(2)
C3 0.024(3) 0.014(3) 0.023(2) -0.003(2) -0.003(2) 0.007(3)
C4 0.020(3) 0.032(3) 0.024(2) -0.002(2) -0.005(2) -0.001(3)
C5 0.017(2) 0.018(3) 0.027(2) -0.008(2) 0.000(2) 0.001(3)
C6 0.021(3) 0.014(3) 0.022(2) -0.006(2) -0.001(2) -0.005(2)
C7 0.028(3) 0.031(4) 0.030(3) 0.009(3) -0.006(3) -0.010(3)
C8 0.035(4) 0.031(4) 0.054(4) 0.013(3) -0.013(3) -0.008(3)
C9 0.024(3) 0.046(5) 0.042(3) 0.008(3) 0.000(3) 0.009(3)
C10 0.020(3) 0.027(4) 0.036(3) 0.000(3) 0.000(2) 0.002(3)
C11 0.020(3) 0.007(2) 0.031(3) 0.0014(19) 0.002(2) 0.009(3)
C12 0.014(2) 0.015(3) 0.022(2) -0.002(2) 0.0006(19) 0.000(2)
C13 0.028(3) 0.024(3) 0.020(2) 0.002(2) 0.000(2) -0.005(3)
C14 0.016(3) 0.027(3) 0.027(2) 0.003(2) -0.004(2) 0.007(3)
C15 0.016(3) 0.022(3) 0.031(3) 0.003(2) 0.000(2) -0.002(2)
C16 0.013(3) 0.026(3) 0.026(3) -0.003(2) 0.001(2) 0.000(2)
C17 0.032(4) 0.027(3) 0.024(3) -0.007(2) -0.009(2) 0.013(3)
C18 0.032(3) 0.020(3) 0.029(3) -0.007(3) 0.003(2) 0.005(3)
C19 0.028(3) 0.028(4) 0.033(3) -0.005(3) -0.002(2) 0.009(3)
C20 0.021(3) 0.034(4) 0.034(3) -0.003(3) -0.002(2) 0.010(3)
C21 0.022(3) 0.038(4) 0.027(3) -0.005(3) 0.008(2) -0.002(3)
C22 0.027(3) 0.019(3) 0.020(2) -0.003(2) -0.002(2) 0.001(3)
C23 0.032(3) 0.017(3) 0.022(2) -0.001(2) 0.003(2) 0.004(3)
C24 0.039(4) 0.031(4) 0.027(3) 0.004(3) 0.013(3) -0.004(3)
C25 0.031(4) 0.032(4) 0.032(3) -0.003(3) 0.013(3) -0.003(3)
C26 0.031(3) 0.023(3) 0.025(3) -0.007(2) 0.002(2) 0.002(3)
C27 0.023(3) 0.028(3) 0.020(2) -0.005(2) -0.006(2) 0.002(3)
C28 0.017(3) 0.028(3) 0.019(2) -0.002(2) -0.005(2) 0.000(2)
C29 0.010(3) 0.053(5) 0.041(3) -0.010(3) -0.011(2) -0.001(3)
C30 0.012(3) 0.037(4) 0.081(5) -0.004(4) -0.020(3) 0.005(3)
C31 0.048(5) 0.035(5) 0.063(5) 0.007(4) -0.035(4) -0.008(4)
C32 0.032(3) 0.022(3) 0.024(3) -0.004(2) -0.007(2) -0.001(3)
C33 0.038(4) 0.037(4) 0.031(3) 0.005(3) -0.012(3) -0.010(3)
C34 0.047(7) 0.027(6) 0.029(5) 0.008(5) -0.011(5) -0.001(5)
C35 0.033(7) 0.035(8) 0.069(9) 0.038(7) 0.002(6) 0.009(6)
C36 0.042(5) 0.027(5) 0.047(5) -0.014(4) -0.012(4) 0.021(4)
C34' 0.047(7) 0.027(6) 0.029(5) 0.008(5) -0.011(5) -0.001(5)
C35' 0.043(9) 0.023(9) 0.048(8) 0.012(6) -0.013(7) 0.001(7)
C36' 0.042(5) 0.027(5) 0.047(5) -0.014(4) -0.012(4) 0.021(4)
C37 0.021(3) 0.021(3) 0.018(2) 0.001(2) -0.001(2) -0.003(2)
C38 0.018(3) 0.011(3) 0.023(2) 0.0018(19) 0.001(2) -0.001(2)
C39 0.020(3) 0.017(3) 0.025(2) -0.002(2) -0.003(2) 0.001(2)
C40 0.015(3) 0.017(3) 0.032(3) 0.004(2) -0.002(2) -0.004(2)
C41 0.032(3) 0.016(3) 0.027(2) 0.004(2) 0.004(3) 0.014(3)
C42 0.029(3) 0.025(4) 0.019(2) -0.002(2) -0.001(2) -0.001(3)
C43 0.032(3) 0.022(3) 0.026(3) -0.005(2) -0.007(2) 0.002(3)
C44 0.043(4) 0.030(4) 0.025(3) -0.005(2) -0.002(3) 0.001(3)
C45 0.058(5) 0.016(3) 0.028(3) -0.002(2) 0.003(3) -0.002(3)
C46 0.031(3) 0.018(3) 0.033(3) 0.004(2) 0.002(2) 0.000(3)
C47 0.019(3) 0.069(6) 0.052(4) 0.000(4) 0.002(3) -0.010(4)
C48 0.025(3) 0.023(3) 0.024(2) -0.004(2) 0.000(2) -0.002(2)
C49 0.023(3) 0.019(3) 0.024(2) -0.005(2) 0.003(2) -0.001(2)
C50 0.020(3) 0.027(3) 0.030(3) -0.012(3) 0.008(2) 0.000(3)
C51 0.011(3) 0.031(4) 0.040(3) -0.008(3) 0.000(2) 0.010(2)
C52 0.031(3) 0.024(3) 0.032(3) -0.006(2) 0.006(3) 0.001(3)
C53 0.024(3) 0.037(4) 0.025(3) -0.001(3) -0.004(2) -0.016(3)
C54 0.035(4) 0.039(4) 0.020(3) 0.007(2) -0.006(2) -0.009(3)
C55 0.049(4) 0.040(4) 0.031(3) 0.009(3) -0.013(3) -0.004(4)
C56 0.016(3) 0.030(3) 0.032(3) 0.003(2) 0.003(2) -0.007(3)
C57 0.027(3) 0.033(4) 0.028(3) 0.000(3) -0.004(2) 0.007(3)
C58 0.024(3) 0.024(3) 0.041(3) -0.003(3) -0.002(3) 0.007(3)
C59 0.039(5) 0.129(11) 0.095(8) -0.036(8) -0.021(5) 0.032(7)
C60 0.045(5) 0.059(7) 0.117(9) -0.032(6) -0.003(5) 0.004(5)
C61 0.039(5) 0.088(8) 0.074(6) -0.036(6) -0.001(4) -0.011(5)
C62 0.037(5) 0.186(15) 0.046(5) 0.011(7) 0.017(4) 0.037(7)
C63 0.055(6) 0.065(7) 0.104(8) 0.013(6) 0.049(6) 0.012(5)
C64 0.035(4) 0.053(6) 0.099(7) -0.049(5) -0.002(4) 0.010(4)
C65 0.082(6) 0.080(6) 0.063(5) -0.034(5) -0.009(4) 0.007(5)
C66 0.107(7) 0.072(6) 0.071(6) -0.018(5) -0.010(5) 0.007(6)
C67 0.059(5) 0.092(7) 0.088(6) -0.038(5) 0.010(5) -0.040(5)
C68 0.054(5) 0.115(8) 0.088(6) -0.046(6) -0.019(5) -0.002(6)
C69 0.132(8) 0.075(6) 0.065(5) -0.016(5) -0.015(6) 0.007(7)
C70 0.101(7) 0.091(7) 0.046(4) 0.002(5) 0.015(5) 0.004(6)

loop_
_atom_type_symbol
_atom_type_description
_atom_type_scat_dispersion_real
_atom_type_scat_dispersion_imag
_atom_type_scat_source
C C 0.0033 0.0016 'International Tables Vol C Tables 4.2.6.8 and 6.1.1.4'
H H 0.0000 0.0000 'International Tables Vol C Tables 4.2.6.8 and 6.1.1.4'
N N 0.0061 0.0033 'International Tables Vol C Tables 4.2.6.8 and 6.1.1.4'
O O 0.0106 0.0060 'International Tables Vol C Tables 4.2.6.8 and 6.1.1.4'
Si Si 0.0817 0.0704 'International Tables Vol C Tables 4.2.6.8 and 6.1.1.4'
Yb Yb -0.3850 5.5486 'International Tables Vol C Tables 4.2.6.8 and 6.1.1.4'

loop_
_geom_angle_atom_site_label_1
_geom_angle_atom_site_label_2
_geom_angle_atom_site_label_3
_geom_angle
_geom_angle_site_symmetry_1
_geom_angle_site_symmetry_3
_geom_angle_publ_flag
N5 Yb1 N4 134.25(16) . . ?
N5 Yb1 N2 97.92(17) . . ?
N4 Yb1 N2 124.35(16) . . ?
N5 Yb1 N1 129.67(17) . . ?
N4 Yb1 N1 85.03(16) . . ?
N2 Yb1 N1 70.21(16) . . ?
N5 Yb1 N3 100.70(17) . . ?
N4 Yb1 N3 71.14(17) . . ?
N2 Yb1 N3 83.22(16) . . ?
N1 Yb1 N3 124.67(15) . . ?
N5 Yb1 O1 84.10(15) . . ?
N4 Yb1 O1 75.99(15) . . ?
N2 Yb1 O1 137.83(15) . . ?
N1 Yb1 O1 76.31(13) . . ?
N3 Yb1 O1 138.10(14) . . ?
N5 Si1 C54 113.9(3) . . ?
N5 Si1 C55 112.9(3) . . ?
C54 Si1 C55 106.1(3) . . ?
N5 Si1 C53 111.8(3) . . ?
C54 Si1 C53 104.7(3) . . ?
C55 Si1 C53 106.8(3) . . ?
N5 Si2 C58 112.9(3) . . ?
N5 Si2 C57 113.6(3) . . ?
C58 Si2 C57 103.5(3) . . ?
N5 Si2 C56 110.2(3) . . ?
C58 Si2 C56 108.4(3) . . ?
C57 Si2 C56 107.9(3) . . ?
C22 N1 C12 116.3(5) . . ?
C22 N1 Yb1 115.3(4) . . ?
C12 N1 Yb1 126.6(3) . . ?
C26 N2 C23 104.6(5) . . ?
C26 N2 Yb1 140.0(4) . . ?
C23 N2 Yb1 115.5(4) . . ?
C48 N3 C38 119.2(5) . . ?
C48 N3 Yb1 111.9(4) . . ?
C38 N3 Yb1 128.9(3) . . ?
C52 N4 C49 103.6(5) . . ?
C52 N4 Yb1 142.3(4) . . ?
C49 N4 Yb1 114.1(3) . . ?
Si2 N5 Si1 121.8(3) . . ?
Si2 N5 Yb1 121.5(2) . . ?
Si1 N5 Yb1 116.7(2) . . ?
C2 O1 C21 112.1(4) . . ?
C2 O1 Yb1 112.5(3) . . ?
C21 O1 Yb1 134.9(4) . . ?
C28 O2 C47 117.8(5) . . ?
C2 C1 C6 120.6(5) . . ?
C2 C1 C11 118.8(5) . . ?
C6 C1 C11 120.6(5) . . ?
C1 C2 C3 120.5(6) . . ?
C1 C2 O1 119.1(5) . . ?
C3 C2 O1 120.3(5) . . ?
C4 C3 C2 118.6(6) . . ?
C4 C3 H3 120.7 . . ?
C2 C3 H3 120.7 . . ?
C3 C4 C5 122.4(5) . . ?
C3 C4 H4 118.8 . . ?
C5 C4 H4 118.8 . . ?
C6 C5 C4 119.9(5) . . ?
C6 C5 C10 120.4(5) . . ?
C4 C5 C10 119.6(5) . . ?
C5 C6 C1 117.7(5) . . ?
C5 C6 C7 123.1(5) . . ?
C1 C6 C7 119.2(5) . . ?
C8 C7 C6 111.8(5) . . ?
C8 C7 H7A 109.3 . . ?
C6 C7 H7A 109.3 . . ?
C8 C7 H7B 109.3 . . ?
C6 C7 H7B 109.3 . . ?
H7A C7 H7B 107.9 . . ?
C7 C8 C9 112.8(6) . . ?
C7 C8 H8A 109.0 . . ?
C9 C8 H8A 109.0 . . ?
C7 C8 H8B 109.0 . . ?
C9 C8 H8B 109.0 . . ?
H8A C8 H8B 107.8 . . ?
C10 C9 C8 108.6(5) . . ?
C10 C9 H9A 110.0 . . ?
C8 C9 H9A 110.0 . . ?
C10 C9 H9B 110.0 . . ?
C8 C9 H9B 110.0 . . ?
H9A C9 H9B 108.3 . . ?
C9 C10 C5 114.5(5) . . ?
C9 C10 H10A 108.6 . . ?
C5 C10 H10A 108.6 . . ?
C9 C10 H10B 108.6 . . ?
C5 C10 H10B 108.6 . . ?
H10A C10 H10B 107.6 . . ?
C12 C11 C16 121.9(5) . . ?
C12 C11 C1 119.4(5) . . ?
C16 C11 C1 118.7(5) . . ?
C13 C12 C11 120.1(5) . . ?
C13 C12 N1 119.9(5) . . ?
C11 C12 N1 119.9(5) . . ?
C12 C13 C14 118.1(5) . . ?
C12 C13 H13 120.9 . . ?
C14 C13 H13 120.9 . . ?
C15 C14 C13 123.7(5) . . ?
C15 C14 H14 118.1 . . ?
C13 C14 H14 118.1 . . ?
C14 C15 C16 117.5(6) . . ?
C14 C15 C20 120.5(5) . . ?
C16 C15 C20 122.0(5) . . ?
C15 C16 C11 118.6(5) . . ?
C15 C16 C17 120.4(5) . . ?
C11 C16 C17 121.0(5) . . ?
C16 C17 C18 113.7(5) . . ?
C16 C17 H17A 108.8 . . ?
C18 C17 H17A 108.8 . . ?
C16 C17 H17B 108.8 . . ?
C18 C17 H17B 108.8 . . ?
H17A C17 H17B 107.7 . . ?
C17 C18 C19 109.3(5) . . ?
C17 C18 H18A 109.8 . . ?
C19 C18 H18A 109.8 . . ?
C17 C18 H18B 109.8 . . ?
C19 C18 H18B 109.8 . . ?
H18A C18 H18B 108.3 . . ?
C18 C19 C20 108.3(5) . . ?
C18 C19 H19A 110.0 . . ?
C20 C19 H19A 110.0 . . ?
C18 C19 H19B 110.0 . . ?
C20 C19 H19B 110.0 . . ?
H19A C19 H19B 108.4 . . ?
C15 C20 C19 114.2(5) . . ?
C15 C20 H20A 108.7 . . ?
C19 C20 H20A 108.7 . . ?
C15 C20 H20B 108.7 . . ?
C19 C20 H20B 108.7 . . ?
H20A C20 H20B 107.6 . . ?
O1 C21 H21A 109.5 . . ?
O1 C21 H21B 109.5 . . ?
H21A C21 H21B 109.5 . . ?
O1 C21 H21C 109.5 . . ?
H21A C21 H21C 109.5 . . ?
H21B C21 H21C 109.5 . . ?
N1 C22 C23 120.3(6) . . ?
N1 C22 H22 119.9 . . ?
C23 C22 H22 119.9 . . ?
N2 C23 C24 110.6(5) . . ?
N2 C23 C22 118.2(5) . . ?
C24 C23 C22 131.2(6) . . ?
C25 C24 C23 105.7(6) . . ?
C25 C24 H24 127.1 . . ?
C23 C24 H24 127.1 . . ?
C26 C25 C24 107.9(6) . . ?
C26 C25 H25 126.0 . . ?
C24 C25 H25 126.0 . . ?
C25 C26 N2 111.1(6) . . ?
C25 C26 H26 124.5 . . ?
N2 C26 H26 124.5 . . ?
C32 C27 C28 119.3(5) . . ?
C32 C27 C37 121.4(5) . . ?
C28 C27 C37 119.4(5) . . ?
O2 C28 C29 124.9(6) . . ?
O2 C28 C27 115.6(5) . . ?
C29 C28 C27 119.4(6) . . ?
C30 C29 C28 121.5(6) . . ?
C30 C29 H29 119.2 . . ?
C28 C29 H29 119.2 . . ?
C29 C30 C31 121.1(6) . . ?
C29 C30 H30 119.5 . . ?
C31 C30 H30 119.5 . . ?
C32 C31 C30 118.8(6) . . ?
C32 C31 C36 127.4(7) . . ?
C30 C31 C36 112.5(7) . . ?
C32 C31 C36' 116.9(8) . . ?
C30 C31 C36' 123.1(7) . . ?
C36 C31 C36' 24.4(6) . . ?
C31 C32 C27 119.8(6) . . ?
C31 C32 C33 120.3(6) . . ?
C27 C32 C33 119.9(5) . . ?
C32 C33 C34 108.2(7) . . ?
C32 C33 C34' 120.0(7) . . ?
C34 C33 C34' 16.2(10) . . ?
C32 C33 H33A 110.5 . . ?
C34 C33 H33A 110.1 . . ?
C34' C33 H33A 94.7 . . ?
C32 C33 H33B 109.6 . . ?
C34 C33 H33B 109.9 . . ?
C34' C33 H33B 112.2 . . ?
H33A C33 H33B 108.5 . . ?
C32 C33 H33C 107.6 . . ?
C34 C33 H33C 123.3 . . ?
C34' C33 H33C 107.5 . . ?
H33A C33 H33C 14.2 . . ?
H33B C33 H33C 97.4 . . ?
C32 C33 H33D 107.0 . . ?
C34 C33 H33D 102.7 . . ?
C34' C33 H33D 107.1 . . ?
H33A C33 H33D 117.8 . . ?
H33B C33 H33D 9.7 . . ?
H33C C33 H33D 107.0 . . ?
C35 C34 C33 110.9(8) . . ?
C35 C34 H34A 109.5 . . ?
C33 C34 H34A 109.5 . . ?
C35 C34 H34B 109.5 . . ?
C33 C34 H34B 109.5 . . ?
H34A C34 H34B 108.0 . . ?
C34 C35 C36 109.7(8) . . ?
C34 C35 H35A 109.7 . . ?
C36 C35 H35A 109.7 . . ?
C34 C35 H35B 109.7 . . ?
C36 C35 H35B 109.7 . . ?
H35A C35 H35B 108.2 . . ?
C31 C36 C35 107.6(7) . . ?
C31 C36 H36A 110.2 . . ?
C35 C36 H36A 110.2 . . ?
C31 C36 H36B 110.2 . . ?
C35 C36 H36B 110.2 . . ?
H36A C36 H36B 108.5 . . ?
C33 C34' C35' 107.5(8) . . ?
C33 C34' H34C 110.2 . . ?
C35' C34' H34C 110.2 . . ?
C33 C34' H34D 110.2 . . ?
C35' C34' H34D 110.2 . . ?
H34C C34' H34D 108.5 . . ?
C34' C35' C36' 106.4(8) . . ?
C34' C35' H35C 110.5 . . ?
C36' C35' H35C 110.5 . . ?
C34' C35' H35D 110.5 . . ?
C36' C35' H35D 110.5 . . ?
H35C C35' H35D 108.6 . . ?
C31 C36' C35' 117.2(9) . . ?
C31 C36' H36C 108.0 . . ?
C35' C36' H36C 108.0 . . ?
C31 C36' H36D 108.0 . . ?
C35' C36' H36D 108.0 . . ?
H36C C36' H36D 107.3 . . ?
C38 C37 C42 120.2(5) . . ?
C38 C37 C27 120.3(5) . . ?
C42 C37 C27 119.5(5) . . ?
C39 C38 C37 119.9(5) . . ?
C39 C38 N3 116.0(5) . . ?
C37 C38 N3 124.0(5) . . ?
C38 C39 C40 119.2(5) . . ?
C38 C39 H39 120.4 . . ?
C40 C39 H39 120.4 . . ?
C41 C40 C39 121.1(5) . . ?
C41 C40 H40 119.5 . . ?
C39 C40 H40 119.5 . . ?
C42 C41 C40 119.5(5) . . ?
C42 C41 C46 123.7(6) . . ?
C40 C41 C46 116.7(5) . . ?
C41 C42 C37 119.9(5) . . ?
C41 C42 C43 119.0(5) . . ?
C37 C42 C43 121.1(5) . . ?
C42 C43 C44 114.0(5) . . ?
C42 C43 H43A 108.8 . . ?
C44 C43 H43A 108.8 . . ?
C42 C43 H43B 108.8 . . ?
C44 C43 H43B 108.8 . . ?
H43A C43 H43B 107.7 . . ?
C45 C44 C43 111.5(6) . . ?
C45 C44 H44A 109.3 . . ?
C43 C44 H44A 109.3 . . ?
C45 C44 H44B 109.3 . . ?
C43 C44 H44B 109.3 . . ?
H44A C44 H44B 108.0 . . ?
C44 C45 C46 113.1(5) . . ?
C44 C45 H45A 109.0 . . ?
C46 C45 H45A 109.0 . . ?
C44 C45 H45B 109.0 . . ?
C46 C45 H45B 109.0 . . ?
H45A C45 H45B 107.8 . . ?
C45 C46 C41 111.8(5) . . ?
C45 C46 H46A 109.3 . . ?
C41 C46 H46A 109.3 . . ?
C45 C46 H46B 109.3 . . ?
C41 C46 H46B 109.3 . . ?
H46A C46 H46B 107.9 . . ?
O2 C47 H47A 109.5 . . ?
O2 C47 H47B 109.5 . . ?
H47A C47 H47B 109.5 . . ?
O2 C47 H47C 109.5 . . ?
H47A C47 H47C 109.5 . . ?
H47B C47 H47C 109.5 . . ?
N3 C48 C49 123.6(6) . . ?
N3 C48 H48 118.2 . . ?
C49 C48 H48 118.2 . . ?
C48 C49 N4 118.8(5) . . ?
C48 C49 C50 130.1(5) . . ?
N4 C49 C50 110.4(5) . . ?
C51 C50 C49 103.6(5) . . ?
C51 C50 H50 128.2 . . ?
C49 C50 H50 128.2 . . ?
C52 C51 C50 109.7(5) . . ?
C52 C51 H51 125.2 . . ?
C50 C51 H51 125.2 . . ?
C51 C52 N4 112.5(6) . . ?
C51 C52 H52 123.7 . . ?
N4 C52 H52 123.7 . . ?
Si1 C53 H53A 109.5 . . ?
Si1 C53 H53B 109.5 . . ?
H53A C53 H53B 109.5 . . ?
Si1 C53 H53C 109.5 . . ?
H53A C53 H53C 109.5 . . ?
H53B C53 H53C 109.5 . . ?
Si1 C54 H54A 109.5 . . ?
Si1 C54 H54B 109.5 . . ?
H54A C54 H54B 109.5 . . ?
Si1 C54 H54C 109.5 . . ?
H54A C54 H54C 109.5 . . ?
H54B C54 H54C 109.5 . . ?
Si1 C55 H55A 109.5 . . ?
Si1 C55 H55B 109.5 . . ?
H55A C55 H55B 109.5 . . ?
Si1 C55 H55C 109.5 . . ?
H55A C55 H55C 109.5 . . ?
H55B C55 H55C 109.5 . . ?
Si2 C56 H56A 109.5 . . ?
Si2 C56 H56B 109.5 . . ?
H56A C56 H56B 109.5 . . ?
Si2 C56 H56C 109.5 . . ?
H56A C56 H56C 109.5 . . ?
H56B C56 H56C 109.5 . . ?
Si2 C57 H57A 109.5 . . ?
Si2 C57 H57B 109.5 . . ?
H57A C57 H57B 109.5 . . ?
Si2 C57 H57C 109.5 . . ?
H57A C57 H57C 109.5 . . ?
H57B C57 H57C 109.5 . . ?
Si2 C58 H58A 109.5 . . ?
Si2 C58 H58B 109.5 . . ?
H58A C58 H58B 109.5 . . ?
Si2 C58 H58C 109.5 . . ?
H58A C58 H58C 109.5 . . ?
H58B C58 H58C 109.5 . . ?
C60 C59 C64 120.0 . . ?
C60 C59 H59 120.0 . . ?
C64 C59 H59 120.0 . . ?
C59 C60 C61 120.0 . . ?
C59 C60 H60 120.0 . . ?
C61 C60 H60 120.0 . . ?
C62 C61 C60 120.0 . . ?
C62 C61 H61 120.0 . . ?
C60 C61 H61 120.0 . . ?
C63 C62 C61 120.0 . . ?
C63 C62 H62 120.0 . . ?
C61 C62 H62 120.0 . . ?
C62 C63 C64 120.0 . . ?
C62 C63 H63 120.0 . . ?
C64 C63 H63 120.0 . . ?
C63 C64 C59 120.0 . . ?
C63 C64 H64 120.0 . . ?
C59 C64 H64 120.0 . . ?
C66 C65 C70 120.0 . . ?
C66 C65 H65 120.0 . . ?
C70 C65 H65 120.0 . . ?
C67 C66 C65 120.0 . . ?
C67 C66 H66 120.0 . . ?
C65 C66 H66 120.0 . . ?
C68 C67 C66 120.0 . . ?
C68 C67 H67 120.0 . . ?
C66 C67 H67 120.0 . . ?
C67 C68 C69 120.0 . . ?
C67 C68 H68 120.0 . . ?
C69 C68 H68 120.0 . . ?
C68 C69 C70 120.0 . . ?
C68 C69 H69 120.0 . . ?
C70 C69 H69 120.0 . . ?
C65 C70 C69 120.0 . . ?
C65 C70 H70 120.0 . . ?
C69 C70 H70 120.0 . . ?

loop_
_geom_bond_atom_site_label_1
_geom_bond_atom_site_label_2
_geom_bond_distance
_geom_bond_site_symmetry_2
_geom_bond_publ_flag
Yb1 N5 2.237(5) . ?
Yb1 N4 2.329(5) . ?
Yb1 N2 2.336(4) . ?
Yb1 N1 2.401(5) . ?
Yb1 N3 2.441(5) . ?
Yb1 O1 2.488(3) . ?
Si1 N5 1.737(5) . ?
Si1 C54 1.888(6) . ?
Si1 C55 1.892(8) . ?
Si1 C53 1.893(6) . ?
Si2 N5 1.691(5) . ?
Si2 C58 1.879(6) . ?
Si2 C57 1.893(6) . ?
Si2 C56 1.899(6) . ?
N1 C22 1.292(7) . ?
N1 C12 1.465(7) . ?
N2 C26 1.381(7) . ?
N2 C23 1.384(7) . ?
N3 C48 1.283(8) . ?
N3 C38 1.436(7) . ?
N4 C52 1.378(8) . ?
N4 C49 1.395(7) . ?
O1 C2 1.413(7) . ?
O1 C21 1.438(6) . ?
O2 C28 1.371(8) . ?
O2 C47 1.398(8) . ?
C1 C2 1.364(8) . ?
C1 C6 1.427(8) . ?
C1 C11 1.564(8) . ?
C2 C3 1.403(7) . ?
C3 C4 1.350(8) . ?
C3 H3 0.9500 . ?
C4 C5 1.389(8) . ?
C4 H4 0.9500 . ?
C5 C6 1.387(8) . ?
C5 C10 1.531(8) . ?
C6 C7 1.531(8) . ?
C7 C8 1.507(9) . ?
C7 H7A 0.9900 . ?
C7 H7B 0.9900 . ?
C8 C9 1.556(10) . ?
C8 H8A 0.9900 . ?
C8 H8B 0.9900 . ?
C9 C10 1.517(9) . ?
C9 H9A 0.9900 . ?
C9 H9B 0.9900 . ?
C10 H10A 0.9900 . ?
C10 H10B 0.9900 . ?
C11 C12 1.370(7) . ?
C11 C16 1.412(8) . ?
C12 C13 1.366(8) . ?
C13 C14 1.392(9) . ?
C13 H13 0.9500 . ?
C14 C15 1.383(8) . ?
C14 H14 0.9500 . ?
C15 C16 1.396(8) . ?
C15 C20 1.473(9) . ?
C16 C17 1.507(8) . ?
C17 C18 1.516(8) . ?
C17 H17A 0.9900 . ?
C17 H17B 0.9900 . ?
C18 C19 1.522(9) . ?
C18 H18A 0.9900 . ?
C18 H18B 0.9900 . ?
C19 C20 1.531(8) . ?
C19 H19A 0.9900 . ?
C19 H19B 0.9900 . ?
C20 H20A 0.9900 . ?
C20 H20B 0.9900 . ?
C21 H21A 0.9800 . ?
C21 H21B 0.9800 . ?
C21 H21C 0.9800 . ?
C22 C23 1.413(8) . ?
C22 H22 0.9500 . ?
C23 C24 1.411(8) . ?
C24 C25 1.380(10) . ?
C24 H24 0.9500 . ?
C25 C26 1.374(8) . ?
C25 H25 0.9500 . ?
C26 H26 0.9500 . ?
C27 C32 1.414(9) . ?
C27 C28 1.417(8) . ?
C27 C37 1.523(8) . ?
C28 C29 1.398(8) . ?
C29 C30 1.344(11) . ?
C29 H29 0.9500 . ?
C30 C31 1.421(11) . ?
C30 H30 0.9500 . ?
C31 C32 1.411(9) . ?
C31 C36 1.491(9) . ?
C31 C36' 1.536(9) . ?
C32 C33 1.491(9) . ?
C33 C34 1.535(9) . ?
C33 C34' 1.540(9) . ?
C33 H33A 0.9601 . ?
C33 H33B 0.9599 . ?
C33 H33C 0.9601 . ?
C33 H33D 0.9599 . ?
C34 C35 1.522(9) . ?
C34 H34A 0.9900 . ?
C34 H34B 0.9900 . ?
C35 C36 1.533(9) . ?
C35 H35A 0.9900 . ?
C35 H35B 0.9900 . ?
C36 H36A 0.9900 . ?
C36 H36B 0.9900 . ?
C34' C35' 1.544(9) . ?
C34' H34C 0.9900 . ?
C34' H34D 0.9900 . ?
C35' C36' 1.556(9) . ?
C35' H35C 0.9900 . ?
C35' H35D 0.9900 . ?
C36' H36C 0.9900 . ?
C36' H36D 0.9900 . ?
C37 C38 1.396(7) . ?
C37 C42 1.399(8) . ?
C38 C39 1.385(8) . ?
C39 C40 1.397(8) . ?
C39 H39 0.9500 . ?
C40 C41 1.391(8) . ?
C40 H40 0.9500 . ?
C41 C42 1.380(8) . ?
C41 C46 1.572(8) . ?
C42 C43 1.519(8) . ?
C43 C44 1.525(9) . ?
C43 H43A 0.9900 . ?
C43 H43B 0.9900 . ?
C44 C45 1.480(10) . ?
C44 H44A 0.9900 . ?
C44 H44B 0.9900 . ?
C45 C46 1.531(8) . ?
C45 H45A 0.9900 . ?
C45 H45B 0.9900 . ?
C46 H46A 0.9900 . ?
C46 H46B 0.9900 . ?
C47 H47A 0.9800 . ?
C47 H47B 0.9800 . ?
C47 H47C 0.9800 . ?
C48 C49 1.391(8) . ?
C48 H48 0.9500 . ?
C49 C50 1.460(8) . ?
C50 C51 1.372(9) . ?
C50 H50 0.9500 . ?
C51 C52 1.354(9) . ?
C51 H51 0.9500 . ?
C52 H52 0.9500 . ?
C53 H53A 0.9800 . ?
C53 H53B 0.9800 . ?
C53 H53C 0.9800 . ?
C54 H54A 0.9800 . ?
C54 H54B 0.9800 . ?
C54 H54C 0.9800 . ?
C55 H55A 0.9800 . ?
C55 H55B 0.9800 . ?
C55 H55C 0.9800 . ?
C56 H56A 0.9800 . ?
C56 H56B 0.9800 . ?
C56 H56C 0.9800 . ?
C57 H57A 0.9800 . ?
C57 H57B 0.9800 . ?
C57 H57C 0.9800 . ?
C58 H58A 0.9800 . ?
C58 H58B 0.9800 . ?
C58 H58C 0.9800 . ?
C59 C60 1.3900 . ?
C59 C64 1.3900 . ?
C59 H59 0.9500 . ?
C60 C61 1.3900 . ?
C60 H60 0.9500 . ?
C61 C62 1.3900 . ?
C61 H61 0.9500 . ?
C62 C63 1.3900 . ?
C62 H62 0.9500 . ?
C63 C64 1.3900 . ?
C63 H63 0.9500 . ?
C64 H64 0.9500 . ?
C65 C66 1.3900 . ?
C65 C70 1.3900 . ?
C65 H65 0.9500 . ?
C66 C67 1.3900 . ?
C66 H66 0.9500 . ?
C67 C68 1.3899 . ?
C67 H67 0.9500 . ?
C68 C69 1.3900 . ?
C68 H68 0.9500 . ?
C69 C70 1.3901 . ?
C69 H69 0.9500 . ?
C70 H70 0.9500 . ?

loop_
_geom_torsion_atom_site_label_1
_geom_torsion_atom_site_label_2
_geom_torsion_atom_site_label_3
_geom_torsion_atom_site_label_4
_geom_torsion
_geom_torsion_site_symmetry_1
_geom_torsion_site_symmetry_2
_geom_torsion_site_symmetry_3
_geom_torsion_site_symmetry_4
_geom_torsion_publ_flag
N5 Yb1 N1 C22 -89.8(4) . . . . ?
N4 Yb1 N1 C22 123.3(4) . . . . ?
N2 Yb1 N1 C22 -6.0(4) . . . . ?
N3 Yb1 N1 C22 60.3(4) . . . . ?
O1 Yb1 N1 C22 -160.0(4) . . . . ?
N5 Yb1 N1 C12 106.4(4) . . . . ?
N4 Yb1 N1 C12 -40.5(4) . . . . ?
N2 Yb1 N1 C12 -169.8(4) . . . . ?
N3 Yb1 N1 C12 -103.5(4) . . . . ?
O1 Yb1 N1 C12 36.2(4) . . . . ?
N5 Yb1 N2 C26 -45.3(6) . . . . ?
N4 Yb1 N2 C26 116.3(6) . . . . ?
N1 Yb1 N2 C26 -174.7(7) . . . . ?
N3 Yb1 N2 C26 54.7(6) . . . . ?
O1 Yb1 N2 C26 -135.2(6) . . . . ?
N5 Yb1 N2 C23 131.9(4) . . . . ?
N4 Yb1 N2 C23 -66.5(5) . . . . ?
N1 Yb1 N2 C23 2.5(4) . . . . ?
N3 Yb1 N2 C23 -128.1(4) . . . . ?
O1 Yb1 N2 C23 42.0(5) . . . . ?
N5 Yb1 N3 C48 -127.1(4) . . . . ?
N4 Yb1 N3 C48 6.2(4) . . . . ?
N2 Yb1 N3 C48 136.1(4) . . . . ?
N1 Yb1 N3 C48 75.9(4) . . . . ?
O1 Yb1 N3 C48 -34.0(5) . . . . ?
N5 Yb1 N3 C38 50.4(4) . . . . ?
N4 Yb1 N3 C38 -176.3(4) . . . . ?
N2 Yb1 N3 C38 -46.5(4) . . . . ?
N1 Yb1 N3 C38 -106.7(4) . . . . ?
O1 Yb1 N3 C38 143.5(4) . . . . ?
N5 Yb1 N4 C52 -101.8(6) . . . . ?
N2 Yb1 N4 C52 104.2(6) . . . . ?
N1 Yb1 N4 C52 42.3(6) . . . . ?
N3 Yb1 N4 C52 171.5(6) . . . . ?
O1 Yb1 N4 C52 -34.8(6) . . . . ?
N5 Yb1 N4 C49 81.1(4) . . . . ?
N2 Yb1 N4 C49 -72.9(4) . . . . ?
N1 Yb1 N4 C49 -134.8(4) . . . . ?
N3 Yb1 N4 C49 -5.5(4) . . . . ?
O1 Yb1 N4 C49 148.1(4) . . . . ?
C58 Si2 N5 Si1 -79.8(4) . . . . ?
C57 Si2 N5 Si1 37.7(4) . . . . ?
C56 Si2 N5 Si1 158.8(3) . . . . ?
C58 Si2 N5 Yb1 100.3(3) . . . . ?
C57 Si2 N5 Yb1 -142.3(3) . . . . ?
C56 Si2 N5 Yb1 -21.1(4) . . . . ?
C54 Si1 N5 Si2 -72.9(4) . . . . ?
C55 Si1 N5 Si2 48.2(4) . . . . ?
C53 Si1 N5 Si2 168.7(3) . . . . ?
C54 Si1 N5 Yb1 107.1(3) . . . . ?
C55 Si1 N5 Yb1 -131.8(3) . . . . ?
C53 Si1 N5 Yb1 -11.3(4) . . . . ?
N4 Yb1 N5 Si2 167.6(2) . . . . ?
N2 Yb1 N5 Si2 -33.9(3) . . . . ?
N1 Yb1 N5 Si2 36.9(4) . . . . ?
N3 Yb1 N5 Si2 -118.4(3) . . . . ?
O1 Yb1 N5 Si2 103.7(3) . . . . ?
N4 Yb1 N5 Si1 -12.4(4) . . . . ?
N2 Yb1 N5 Si1 146.2(3) . . . . ?
N1 Yb1 N5 Si1 -143.0(2) . . . . ?
N3 Yb1 N5 Si1 61.6(3) . . . . ?
O1 Yb1 N5 Si1 -76.3(3) . . . . ?
N5 Yb1 O1 C2 -73.0(3) . . . . ?
N4 Yb1 O1 C2 148.6(3) . . . . ?
N2 Yb1 O1 C2 22.3(4) . . . . ?
N1 Yb1 O1 C2 60.3(3) . . . . ?
N3 Yb1 O1 C2 -172.4(3) . . . . ?
N5 Yb1 O1 C21 98.2(5) . . . . ?
N4 Yb1 O1 C21 -40.3(5) . . . . ?
N2 Yb1 O1 C21 -166.5(5) . . . . ?
N1 Yb1 O1 C21 -128.5(5) . . . . ?
N3 Yb1 O1 C21 -1.2(6) . . . . ?
C6 C1 C2 C3 -5.1(8) . . . . ?
C11 C1 C2 C3 174.5(5) . . . . ?
C6 C1 C2 O1 172.4(5) . . . . ?
C11 C1 C2 O1 -8.0(7) . . . . ?
C21 O1 C2 C1 101.0(6) . . . . ?
Yb1 O1 C2 C1 -85.7(5) . . . . ?
C21 O1 C2 C3 -81.5(6) . . . . ?
Yb1 O1 C2 C3 91.8(5) . . . . ?
C1 C2 C3 C4 1.1(8) . . . . ?
O1 C2 C3 C4 -176.4(5) . . . . ?
C2 C3 C4 C5 3.9(8) . . . . ?
C3 C4 C5 C6 -4.8(8) . . . . ?
C3 C4 C5 C10 178.2(5) . . . . ?
C4 C5 C6 C1 0.7(8) . . . . ?
C10 C5 C6 C1 177.7(5) . . . . ?
C4 C5 C6 C7 178.9(5) . . . . ?
C10 C5 C6 C7 -4.0(8) . . . . ?
C2 C1 C6 C5 4.1(8) . . . . ?
C11 C1 C6 C5 -175.4(5) . . . . ?
C2 C1 C6 C7 -174.2(5) . . . . ?
C11 C1 C6 C7 6.3(8) . . . . ?
C5 C6 C7 C8 17.2(8) . . . . ?
C1 C6 C7 C8 -164.5(6) . . . . ?
C6 C7 C8 C9 -45.9(8) . . . . ?
C7 C8 C9 C10 61.7(8) . . . . ?
C8 C9 C10 C5 -46.7(8) . . . . ?
C6 C5 C10 C9 20.0(8) . . . . ?
C4 C5 C10 C9 -163.0(6) . . . . ?
C2 C1 C11 C12 74.1(7) . . . . ?
C6 C1 C11 C12 -106.3(6) . . . . ?
C2 C1 C11 C16 -104.9(6) . . . . ?
C6 C1 C11 C16 74.7(7) . . . . ?
C16 C11 C12 C13 -3.4(9) . . . . ?
C1 C11 C12 C13 177.7(5) . . . . ?
C16 C11 C12 N1 172.8(5) . . . . ?
C1 C11 C12 N1 -6.2(8) . . . . ?
C22 N1 C12 C13 -59.6(7) . . . . ?
Yb1 N1 C12 C13 104.0(5) . . . . ?
C22 N1 C12 C11 124.2(6) . . . . ?
Yb1 N1 C12 C11 -72.1(6) . . . . ?
C11 C12 C13 C14 -0.3(8) . . . . ?
N1 C12 C13 C14 -176.4(5) . . . . ?
C12 C13 C14 C15 3.4(9) . . . . ?
C13 C14 C15 C16 -2.8(9) . . . . ?
C13 C14 C15 C20 177.5(6) . . . . ?
C14 C15 C16 C11 -0.9(8) . . . . ?
C20 C15 C16 C11 178.8(6) . . . . ?
C14 C15 C16 C17 178.4(6) . . . . ?
C20 C15 C16 C17 -1.9(9) . . . . ?
C12 C11 C16 C15 4.0(9) . . . . ?
C1 C11 C16 C15 -177.1(5) . . . . ?
C12 C11 C16 C17 -175.4(6) . . . . ?
C1 C11 C16 C17 3.6(8) . . . . ?
C15 C16 C17 C18 -15.5(8) . . . . ?
C11 C16 C17 C18 163.8(6) . . . . ?
C16 C17 C18 C19 48.7(7) . . . . ?
C17 C18 C19 C20 -64.7(7) . . . . ?
C14 C15 C20 C19 164.5(6) . . . . ?
C16 C15 C20 C19 -15.2(9) . . . . ?
C18 C19 C20 C15 47.9(7) . . . . ?
C12 N1 C22 C23 174.5(5) . . . . ?
Yb1 N1 C22 C23 9.0(7) . . . . ?
C26 N2 C23 C24 0.3(7) . . . . ?
Yb1 N2 C23 C24 -177.9(4) . . . . ?
C26 N2 C23 C22 178.9(5) . . . . ?
Yb1 N2 C23 C22 0.8(7) . . . . ?
N1 C22 C23 N2 -6.8(9) . . . . ?
N1 C22 C23 C24 171.6(7) . . . . ?
N2 C23 C24 C25 -2.3(8) . . . . ?
C22 C23 C24 C25 179.3(7) . . . . ?
C23 C24 C25 C26 3.4(8) . . . . ?
C24 C25 C26 N2 -3.4(8) . . . . ?
C23 N2 C26 C25 1.9(7) . . . . ?
Yb1 N2 C26 C25 179.3(5) . . . . ?
C47 O2 C28 C29 -6.1(9) . . . . ?
C47 O2 C28 C27 177.0(6) . . . . ?
C32 C27 C28 O2 -178.7(5) . . . . ?
C37 C27 C28 O2 2.5(8) . . . . ?
C32 C27 C28 C29 4.3(8) . . . . ?
C37 C27 C28 C29 -174.5(5) . . . . ?
O2 C28 C29 C30 -178.8(6) . . . . ?
C27 C28 C29 C30 -2.1(10) . . . . ?
C28 C29 C30 C31 -1.4(11) . . . . ?
C29 C30 C31 C32 2.6(12) . . . . ?
C29 C30 C31 C36 170.6(9) . . . . ?
C29 C30 C31 C36' -164.4(10) . . . . ?
C30 C31 C32 C27 -0.3(11) . . . . ?
C36 C31 C32 C27 -166.3(9) . . . . ?
C36' C31 C32 C27 167.5(8) . . . . ?
C30 C31 C32 C33 178.9(7) . . . . ?
C36 C31 C32 C33 12.8(13) . . . . ?
C36' C31 C32 C33 -13.3(12) . . . . ?
C28 C27 C32 C31 -3.1(9) . . . . ?
C37 C27 C32 C31 175.7(6) . . . . ?
C28 C27 C32 C33 177.8(5) . . . . ?
C37 C27 C32 C33 -3.4(8) . . . . ?
C31 C32 C33 C34 12.2(10) . . . . ?
C27 C32 C33 C34 -168.7(8) . . . . ?
C31 C32 C33 C34' 0.1(13) . . . . ?
C27 C32 C33 C34' 179.2(10) . . . . ?
C32 C33 C34 C35 -52.3(12) . . . . ?
C34' C33 C34 C35 87(4) . . . . ?
C33 C34 C35 C36 71.2(13) . . . . ?
C32 C31 C36 C35 3.4(15) . . . . ?
C30 C31 C36 C35 -163.4(9) . . . . ?
C36' C31 C36 C35 75.6(18) . . . . ?
C34 C35 C36 C31 -42.7(13) . . . . ?
C32 C33 C34' C35' 39.2(16) . . . . ?
C34 C33 C34' C35' -6(3) . . . . ?
C33 C34' C35' C36' -61.5(15) . . . . ?
C32 C31 C36' C35' -14.2(16) . . . . ?
C30 C31 C36' C35' 153.0(10) . . . . ?
C36 C31 C36' C35' -136(2) . . . . ?
C34' C35' C36' C31 52.6(15) . . . . ?
C32 C27 C37 C38 -75.5(7) . . . . ?
C28 C27 C37 C38 103.3(7) . . . . ?
C32 C27 C37 C42 105.6(7) . . . . ?
C28 C27 C37 C42 -75.6(7) . . . . ?
C42 C37 C38 C39 -2.0(8) . . . . ?
C27 C37 C38 C39 179.1(5) . . . . ?
C42 C37 C38 N3 -180.0(5) . . . . ?
C27 C37 C38 N3 1.1(8) . . . . ?
C48 N3 C38 C39 139.0(6) . . . . ?
Yb1 N3 C38 C39 -38.3(7) . . . . ?
C48 N3 C38 C37 -43.0(8) . . . . ?
Yb1 N3 C38 C37 139.7(5) . . . . ?
C37 C38 C39 C40 2.0(8) . . . . ?
N3 C38 C39 C40 -179.9(5) . . . . ?
C38 C39 C40 C41 -0.3(8) . . . . ?
C39 C40 C41 C42 -1.2(9) . . . . ?
C39 C40 C41 C46 176.4(5) . . . . ?
C40 C41 C42 C37 1.1(9) . . . . ?
C46 C41 C42 C37 -176.3(5) . . . . ?
C40 C41 C42 C43 -177.2(6) . . . . ?
C46 C41 C42 C43 5.4(9) . . . . ?
C38 C37 C42 C41 0.5(9) . . . . ?
C27 C37 C42 C41 179.4(5) . . . . ?
C38 C37 C42 C43 178.8(5) . . . . ?
C27 C37 C42 C43 -2.3(8) . . . . ?
C41 C42 C43 C44 -23.5(8) . . . . ?
C37 C42 C43 C44 158.2(6) . . . . ?
C42 C43 C44 C45 50.7(7) . . . . ?
C43 C44 C45 C46 -59.8(7) . . . . ?
C44 C45 C46 C41 39.9(7) . . . . ?
C42 C41 C46 C45 -13.1(8) . . . . ?
C40 C41 C46 C45 169.4(5) . . . . ?
C38 N3 C48 C49 175.7(5) . . . . ?
Yb1 N3 C48 C49 -6.6(7) . . . . ?
N3 C48 C49 N4 1.6(9) . . . . ?
N3 C48 C49 C50 -167.9(6) . . . . ?
C52 N4 C49 C48 -173.5(5) . . . . ?
Yb1 N4 C49 C48 4.7(7) . . . . ?
C52 N4 C49 C50 -2.0(6) . . . . ?
Yb1 N4 C49 C50 176.1(4) . . . . ?
C48 C49 C50 C51 173.6(6) . . . . ?
N4 C49 C50 C51 3.4(7) . . . . ?
C49 C50 C51 C52 -3.5(7) . . . . ?
C50 C51 C52 N4 2.5(8) . . . . ?
C49 N4 C52 C51 -0.2(7) . . . . ?
Yb1 N4 C52 C51 -177.4(4) . . . . ?
C64 C59 C60 C61 0.0 . . . . ?
C59 C60 C61 C62 0.0 . . . . ?
C60 C61 C62 C63 0.0 . . . . ?
C61 C62 C63 C64 0.0 . . . . ?
C62 C63 C64 C59 0.0 . . . . ?
C60 C59 C64 C63 0.0 . . . . ?
C70 C65 C66 C67 0.0 . . . . ?
C65 C66 C67 C68 0.0 . . . . ?
C66 C67 C68 C69 0.0 . . . . ?
C67 C68 C69 C70 0.0 . . . . ?
C66 C65 C70 C69 0.0 . . . . ?
C68 C69 C70 C65 0.0 . . . . ?
